data_4001442
loop_
_publ_author_name
'Zhang, Jian'
'Yao, Yuan-Gen'
'Bu, Xianhui'

_publ_section_title
;
 Comparative Study of Homochiral and Racemic Chiral Metal-Organic
 Frameworks Built from Camphoric Acid
;
_journal_issue 21
_journal_name_full 'Chemistry of Materials'
_journal_page_first 5083
_journal_paper_doi 10.1021/cm071689a
_journal_volume 19
_journal_year 2007
_chemical_formula_sum 'C30 H36 Cu2 N2 O8'
_chemical_formula_weight 679.69
_chemical_name_systematic
; 
 ? 
;
_space_group_IT_number 15
_symmetry_cell_setting monoclinic
_symmetry_space_group_name_Hall '-C 2yc'
_symmetry_space_group_name_H-M 'C 1 2/c 1'
_atom_sites_solution_hydrogens geom
_atom_sites_solution_primary direct
_atom_sites_solution_secondary difmap
_audit_creation_method SHELXL-97
_cell_angle_alpha 90.00
_cell_angle_beta 121.974(2)
_cell_angle_gamma 90.00
_cell_formula_units_Z 4
_cell_length_a 21.3215(6)
_cell_length_b 12.6721(4)
_cell_length_c 13.4677(4)
_cell_measurement_reflns_used 1089
_cell_measurement_temperature 273(2)
_cell_measurement_theta_max 17.31
_cell_measurement_theta_min 2.21
_cell_volume 3086.76(17)
_computing_cell_refinement 'Bruker SMART'
_computing_data_collection 'Bruker SMART'
_computing_data_reduction 'Bruker SAINT'
_computing_molecular_graphics 'Bruker SHELXTL'
_computing_publication_material 'Bruker SHELXTL'
_computing_structure_refinement 'SHELXL-97 (Sheldrick, 1997)'
_computing_structure_solution 'SHELXS-97 (Sheldrick, 1990)'
_diffrn_ambient_temperature 273(2)
_diffrn_measured_fraction_theta_full 0.984
_diffrn_measured_fraction_theta_max 0.984
_diffrn_measurement_device_type 'CCD area detector'
_diffrn_measurement_method 'phi and omega scans'
_diffrn_radiation_monochromator graphite
_diffrn_radiation_source 'fine-focus sealed tube'
_diffrn_radiation_type MoK\a
_diffrn_radiation_wavelength 0.71073
_diffrn_reflns_av_R_equivalents 0.0900
_diffrn_reflns_av_sigmaI/netI 0.0820
_diffrn_reflns_limit_h_max 25
_diffrn_reflns_limit_h_min -22
_diffrn_reflns_limit_k_max 15
_diffrn_reflns_limit_k_min -15
_diffrn_reflns_limit_l_max 16
_diffrn_reflns_limit_l_min -16
_diffrn_reflns_number 11913
_diffrn_reflns_theta_full 25.04
_diffrn_reflns_theta_max 25.04
_diffrn_reflns_theta_min 1.96
_exptl_absorpt_coefficient_mu 1.429
_exptl_absorpt_correction_T_max .8500
_exptl_absorpt_correction_T_min .6600
_exptl_absorpt_correction_type empirical
_exptl_absorpt_process_details 'SADABS (Sheldrick, 1996)'
_exptl_crystal_colour green
_exptl_crystal_density_diffrn 1.463
_exptl_crystal_density_method 'not measured'
_exptl_crystal_description prism
_exptl_crystal_F_000 1408
_exptl_crystal_size_max .30
_exptl_crystal_size_mid .25
_exptl_crystal_size_min .08
_refine_diff_density_max 0.804
_refine_diff_density_min -0.563
_refine_diff_density_rms 0.094
_refine_ls_extinction_method none
_refine_ls_goodness_of_fit_ref 1.037
_refine_ls_hydrogen_treatment constr
_refine_ls_matrix_type full
_refine_ls_number_parameters 190
_refine_ls_number_reflns 2683
_refine_ls_number_restraints 0
_refine_ls_restrained_S_all 1.037
_refine_ls_R_factor_all 0.1332
_refine_ls_R_factor_gt 0.0658
_refine_ls_shift/su_max 0.006
_refine_ls_shift/su_mean 0.005
_refine_ls_structure_factor_coef Fsqd
_refine_ls_weighting_details 'calc w=1/[\s^2^(Fo^2^)+(0.0730P)^2^+17.3269P] where P=(Fo^2^+2Fc^2^)/3'
_refine_ls_weighting_scheme calc
_refine_ls_wR_factor_gt 0.1505
_refine_ls_wR_factor_ref 0.1832
_reflns_number_gt 1534
_reflns_number_total 2683
_reflns_threshold_expression >2sigma(I)
_cod_data_source_file cm071689a-file003.cif
_cod_data_source_block b
_cod_depositor_comments
;
The following automatic conversions were performed:

'_symmetry_cell_setting' value 'Monoclinic' changed to 'monoclinic'
according to /home/saulius/struct/CIF-dictionaries/cif_core.dic
dictionary named 'cif_core.dic' version 2.4.1 from 2010-06-29.

Automatic conversion script
Id: cif_fix_values 1715 2011-07-08 13:25:40Z adriana 
;
_cod_original_cell_volume 3086.76(16)
_cod_original_sg_symbol_H-M C2/c
_cod_database_code 4001442

loop_
_symmetry_equiv_pos_as_xyz
'x, y, z'
'-x, y, -z+1/2'
'x+1/2, y+1/2, z'
'-x+1/2, y+1/2, -z+1/2'
'-x, -y, -z'
'x, -y, z-1/2'
'-x+1/2, -y+1/2, -z'
'x+1/2, -y+1/2, z-1/2'

loop_
_atom_site_label
_atom_site_type_symbol
_atom_site_fract_x
_atom_site_fract_y
_atom_site_fract_z
_atom_site_U_iso_or_equiv
_atom_site_adp_type
_atom_site_occupancy
_atom_site_symmetry_multiplicity
_atom_site_calc_flag
_atom_site_refinement_flags
Cu1 Cu 0.18286(5) 0.21287(7) 0.42630(7) 0.0459(3) Uani 1 1 d .
O4 O 0.2658(3) 0.6908(4) 0.1600(4) 0.0561(14) Uani 1 1 d .
O3 O 0.2697(3) 0.4167(4) 0.4835(4) 0.0600(15) Uani 1 1 d .
O2 O 0.1514(3) 0.7457(4) 0.0339(4) 0.0589(14) Uani 1 1 d .
O1 O 0.1563(3) 0.3553(4) 0.3589(4) 0.0560(14) Uani 1 1 d .
C13 C 0.2000(5) 0.7040(5) 0.1291(6) 0.0466(18) Uani 1 1 d .
N1 N 0.0911(3) 0.1306(5) 0.2761(5) 0.0561(17) Uani 1 1 d .
C12 C 0.1796(5) 0.5363(6) 0.3462(7) 0.058(2) Uani 1 1 d .
C11 C 0.2043(5) 0.4282(6) 0.4006(6) 0.052(2) Uani 1 1 d .
C10 C 0.0506(5) 0.1806(7) 0.1776(7) 0.078(3) Uani 1 1 d .
H10A H 0.0471 0.2536 0.1805 0.093 Uiso 1 1 calc R
C9 C 0.1778(5) 0.6677(6) 0.2133(6) 0.057(2) Uani 1 1 d .
H9A H 0.1282 0.6953 0.1852 0.069 Uiso 1 1 calc R
C8 C 0.2311(6) 0.4858(6) 0.2245(8) 0.081(3) Uani 1 1 d .
H8A H 0.2805 0.5079 0.2818 0.121 Uiso 1 1 calc R
H8B H 0.2230 0.4934 0.1476 0.121 Uiso 1 1 calc R
H8C H 0.2247 0.4132 0.2377 0.121 Uiso 1 1 calc R
C7 C 0.0925(6) 0.0283(8) 0.2658(7) 0.087(3) Uani 1 1 d .
H7A H 0.1194 -0.0111 0.3341 0.105 Uiso 1 1 calc R
C6 C 0.0572(6) -0.0252(7) 0.1617(7) 0.099(4) Uani 1 1 d .
H6A H 0.0598 -0.0984 0.1619 0.118 Uiso 1 1 calc R
C5 C 0.0187(4) 0.0267(6) 0.0585(6) 0.057(2) Uani 1 1 d .
C4 C 0.2291(13) 0.7102(12) 0.3356(12) 0.217(11) Uani 1 1 d .
H4A H 0.2727 0.7410 0.3418 0.261 Uiso 1 1 calc R
H4B H 0.2043 0.7643 0.3532 0.261 Uiso 1 1 calc R
C3 C 0.0124(5) 0.1326(8) 0.0687(7) 0.084(3) Uani 1 1 d .
H3A H -0.0177 0.1728 0.0023 0.101 Uiso 1 1 calc R
C2 C 0.1770(11) 0.5523(9) 0.2345(13) 0.162(8) Uani 1 1 d .
C1 C 0.0918(8) 0.532(2) 0.1328(13) 0.307(17) Uani 1 1 d .
H1A H 0.0862 0.5402 0.0576 0.460 Uiso 1 1 calc R
H1B H 0.0610 0.5830 0.1402 0.460 Uiso 1 1 calc R
H1C H 0.0775 0.4624 0.1400 0.460 Uiso 1 1 calc R
C15 C 0.2504(16) 0.6217(9) 0.4182(11) 0.33(2) Uani 1 1 d .
H15A H 0.2555 0.6445 0.4909 0.391 Uiso 1 1 calc R
H15B H 0.2966 0.5902 0.4353 0.391 Uiso 1 1 calc R
C14 C 0.1145(16) 0.5671(17) 0.344(3) 0.36(2) Uani 1 1 d .
H14A H 0.0758 0.5170 0.2990 0.546 Uiso 1 1 calc R
H14B H 0.0992 0.6357 0.3092 0.546 Uiso 1 1 calc R
H14C H 0.1248 0.5693 0.4226 0.546 Uiso 1 1 calc R

loop_
_atom_site_aniso_label
_atom_site_aniso_U_11
_atom_site_aniso_U_22
_atom_site_aniso_U_33
_atom_site_aniso_U_23
_atom_site_aniso_U_13
_atom_site_aniso_U_12
Cu1 0.0537(6) 0.0427(5) 0.0343(5) -0.0082(4) 0.0186(4) -0.0121(5)
O4 0.057(4) 0.061(4) 0.043(3) 0.014(2) 0.022(3) 0.004(3)
O3 0.075(4) 0.043(3) 0.042(3) -0.001(2) 0.017(3) -0.007(3)
O2 0.062(4) 0.069(4) 0.048(3) 0.018(3) 0.030(3) 0.020(3)
O1 0.060(4) 0.050(3) 0.053(3) 0.002(3) 0.027(3) 0.002(3)
C13 0.060(5) 0.032(4) 0.048(4) -0.003(3) 0.029(4) 0.000(4)
N1 0.051(4) 0.058(4) 0.050(4) -0.012(3) 0.020(3) -0.008(3)
C12 0.078(6) 0.049(5) 0.058(4) 0.009(4) 0.044(4) 0.016(4)
C11 0.088(7) 0.044(5) 0.043(4) -0.001(3) 0.046(5) -0.002(4)
C10 0.094(7) 0.054(5) 0.055(5) -0.012(4) 0.019(5) 0.010(5)
C9 0.070(6) 0.058(5) 0.051(4) 0.012(4) 0.036(4) 0.010(4)
C8 0.151(10) 0.044(5) 0.087(6) 0.002(4) 0.090(7) 0.015(5)
C7 0.113(9) 0.067(7) 0.045(5) -0.009(4) 0.017(5) -0.035(6)
C6 0.153(10) 0.051(6) 0.054(5) -0.018(4) 0.029(6) -0.035(6)
C5 0.055(5) 0.057(5) 0.043(4) -0.020(4) 0.015(4) -0.016(4)
C4 0.46(3) 0.132(13) 0.141(12) -0.072(10) 0.213(18) -0.159(17)
C3 0.093(7) 0.073(7) 0.043(4) -0.008(4) 0.007(5) 0.015(6)
C2 0.37(2) 0.062(7) 0.198(14) 0.059(8) 0.249(18) 0.075(11)
C1 0.066(10) 0.66(5) 0.096(11) 0.02(2) -0.025(9) -0.033(19)
C15 0.58(4) 0.037(7) 0.075(8) 0.003(6) -0.024(14) -0.061(14)
C14 0.45(4) 0.19(2) 0.66(6) 0.26(3) 0.43(5) 0.20(3)

loop_
_atom_type_symbol
_atom_type_description
_atom_type_scat_dispersion_real
_atom_type_scat_dispersion_imag
_atom_type_scat_source
C C 0.0033 0.0016 'International Tables Vol C Tables 4.2.6.8 and 6.1.1.4'
H H 0.0000 0.0000 'International Tables Vol C Tables 4.2.6.8 and 6.1.1.4'
N N 0.0061 0.0033 'International Tables Vol C Tables 4.2.6.8 and 6.1.1.4'
O O 0.0106 0.0060 'International Tables Vol C Tables 4.2.6.8 and 6.1.1.4'
Cu Cu 0.3201 1.2651 'International Tables Vol C Tables 4.2.6.8 and 6.1.1.4'

loop_
_geom_angle_atom_site_label_1
_geom_angle_atom_site_label_2
_geom_angle_atom_site_label_3
_geom_angle
_geom_angle_site_symmetry_1
_geom_angle_site_symmetry_3
O2 Cu1 O1 88.2(2) 6_566 .
O2 Cu1 O3 91.8(2) 6_566 7_556
O1 Cu1 O3 167.8(2) . 7_556
O2 Cu1 O4 167.3(2) 6_566 4_545
O1 Cu1 O4 88.4(2) . 4_545
O3 Cu1 O4 89.0(2) 7_556 4_545
O2 Cu1 N1 108.7(2) 6_566 .
O1 Cu1 N1 96.4(2) . .
O3 Cu1 N1 95.1(2) 7_556 .
O4 Cu1 N1 83.9(2) 4_545 .
O2 Cu1 Cu1 90.45(15) 6_566 7_556
O1 Cu1 Cu1 87.27(16) . 7_556
O3 Cu1 Cu1 80.57(16) 7_556 7_556
O4 Cu1 Cu1 77.13(15) 4_545 7_556
N1 Cu1 Cu1 160.53(18) . 7_556
C13 O4 Cu1 131.0(4) . 4
C11 O3 Cu1 127.7(5) . 7_556
C13 O2 Cu1 116.4(5) . 6_565
C11 O1 Cu1 119.9(5) . .
O4 C13 O2 124.7(7) . .
O4 C13 C9 116.9(6) . .
O2 C13 C9 118.3(7) . .
C10 N1 C7 114.6(7) . .
C10 N1 Cu1 119.6(6) . .
C7 N1 Cu1 120.6(6) . .
C14 C12 C2 115.3(14) . .
C14 C12 C11 110.1(10) . .
C2 C12 C11 115.4(7) . .
C14 C12 C15 113.7(15) . .
C2 C12 C15 92.1(12) . .
C11 C12 C15 109.1(8) . .
O3 C11 O1 124.6(7) . .
O3 C11 C12 118.4(7) . .
O1 C11 C12 117.0(8) . .
N1 C10 C3 124.4(8) . .
N1 C10 H10A 117.8 . .
C3 C10 H10A 117.8 . .
C2 C9 C4 102.4(10) . .
C2 C9 C13 118.7(7) . .
C4 C9 C13 112.0(8) . .
C2 C9 H9A 107.7 . .
C4 C9 H9A 107.7 . .
C13 C9 H9A 107.7 . .
C2 C8 H8A 109.5 . .
C2 C8 H8B 109.5 . .
H8A C8 H8B 109.5 . .
C2 C8 H8C 109.5 . .
H8A C8 H8C 109.5 . .
H8B C8 H8C 109.5 . .
N1 C7 C6 124.7(9) . .
N1 C7 H7A 117.7 . .
C6 C7 H7A 117.7 . .
C5 C6 C7 121.2(8) . .
C5 C6 H6A 119.4 . .
C7 C6 H6A 119.4 . .
C6 C5 C3 114.4(7) . .
C6 C5 C5 123.8(9) . 5
C3 C5 C5 121.7(9) . 5
C15 C4 C9 107.9(10) . .
C15 C4 H4A 110.2 . .
C9 C4 H4A 110.1 . .
C15 C4 H4B 110.0 . .
C9 C4 H4B 110.1 . .
H4A C4 H4B 108.4 . .
C5 C3 C10 120.4(8) . .
C5 C3 H3A 119.8 . .
C10 C3 H3A 119.8 . .
C12 C2 C8 113.4(10) . .
C12 C2 C9 109.1(8) . .
C8 C2 C9 116.7(11) . .
C12 C2 C1 105.0(13) . .
C8 C2 C1 114.4(14) . .
C9 C2 C1 96.4(14) . .
C2 C1 H1A 109.5 . .
C2 C1 H1B 109.5 . .
H1A C1 H1B 109.5 . .
C2 C1 H1C 109.4 . .
H1A C1 H1C 109.5 . .
H1B C1 H1C 109.5 . .
C4 C15 C12 103.3(12) . .
C4 C15 H15A 111.2 . .
C12 C15 H15A 111.2 . .
C4 C15 H15B 111.0 . .
C12 C15 H15B 111.0 . .
H15A C15 H15B 109.1 . .
C12 C14 H14A 109.7 . .
C12 C14 H14B 109.5 . .
H14A C14 H14B 109.5 . .
C12 C14 H14C 109.2 . .
H14A C14 H14C 109.5 . .
H14B C14 H14C 109.5 . .

loop_
_geom_bond_atom_site_label_1
_geom_bond_atom_site_label_2
_geom_bond_distance
_geom_bond_site_symmetry_2
Cu1 O2 1.963(5) 6_566
Cu1 O1 1.964(5) .
Cu1 O3 1.973(5) 7_556
Cu1 O4 1.993(5) 4_545
Cu1 N1 2.194(6) .
Cu1 Cu1 2.6464(17) 7_556
O4 C13 1.245(8) .
O4 Cu1 1.993(5) 4
O3 C11 1.251(9) .
O3 Cu1 1.973(5) 7_556
O2 C13 1.261(8) .
O2 Cu1 1.963(5) 6_565
O1 C11 1.268(9) .
C13 C9 1.514(10) .
N1 C10 1.301(10) .
N1 C7 1.307(11) .
C12 C14 1.43(2) .
C12 C2 1.490(12) .
C12 C11 1.511(10) .
C12 C15 1.69(2) .
C10 C3 1.386(11) .
C10 H10A 0.9300 .
C9 C2 1.493(13) .
C9 C4 1.514(15) .
C9 H9A 0.9800 .
C8 C2 1.491(15) .
C8 H8A 0.9600 .
C8 H8B 0.9600 .
C8 H8C 0.9600 .
C7 C6 1.369(11) .
C7 H7A 0.9300 .
C6 C5 1.353(11) .
C6 H6A 0.9300 .
C5 C3 1.362(12) .
C5 C5 1.498(13) 5
C4 C15 1.472(17) .
C4 H4A 0.9700 .
C4 H4B 0.9700 .
C3 H3A 0.9300 .
C2 C1 1.61(2) .
C1 H1A 0.9600 .
C1 H1B 0.9600 .
C1 H1C 0.9600 .
C15 H15A 0.9700 .
C15 H15B 0.9700 .
C14 H14A 0.9600 .
C14 H14B 0.9600 .
C14 H14C 0.9600 .
